data_4033755
loop_
_publ_author_name
'Luo, Qin'
'Huang, Rong'
'Xiao, Qiang'
'Yao, Yuan'
'Lin, Jun'
'Yan, Sheng-Jiao'

_publ_section_title
;
 Highly Selective Synthesis of 2-Amino-4,6-diarylpyridine Derivatives by
 the Cascade Reaction of 1,1-Enediamines with \a,\b-Unsaturated Ketones.
;
_journal_issue 4
_journal_name_full 'The Journal of organic chemistry'
_journal_page_first 1999
_journal_page_last 2011
_journal_paper_doi 10.1021/acs.joc.8b03008
_journal_volume 84
_journal_year 2019
_chemical_formula_sum 'C25 H20 F N3 O2'
_chemical_formula_weight 413.44
_space_group_crystal_system monoclinic
_space_group_IT_number 14
_space_group_name_Hall '-P 2yn'
_space_group_name_H-M_alt 'P 1 21/n 1'
_atom_sites_solution_hydrogens mixed
_audit_creation_method SHELXL-2014
_cell_angle_alpha 90
_cell_angle_beta 96.412(2)
_cell_angle_gamma 90
_cell_formula_units_Z 4
_cell_length_a 15.117(2)
_cell_length_b 7.2213(11)
_cell_length_c 19.403(3)
_cell_measurement_reflns_used 1780
_cell_measurement_temperature 293(2)
_cell_measurement_theta_max 21.6794
_cell_measurement_theta_min 3.0122
_cell_volume 2104.9(5)
_computing_cell_refinement 'Bruker SMART'
_computing_data_collection 'Bruker SMART'
_computing_data_reduction 'Bruker SAINT'
_computing_molecular_graphics 'SHELXL-2014 (Sheldrick, 2014)'
_computing_publication_material 'SHELXL-2014 (Sheldrick, 2014)'
_computing_structure_refinement 'SHELXL-2014 (Sheldrick, 2014)'
_computing_structure_solution 'SHELXL-2014 (Sheldrick, 2014)'
_diffrn_ambient_temperature 293(2)
_diffrn_measured_fraction_theta_full 0.969
_diffrn_measured_fraction_theta_max 0.995
_diffrn_measurement_device_type 'CCD area detector'
_diffrn_measurement_method 'phi and omega scans'
_diffrn_radiation_type MoK\a
_diffrn_radiation_wavelength 0.71073
_diffrn_reflns_av_R_equivalents 0.0395
_diffrn_reflns_av_unetI/netI 0.0450
_diffrn_reflns_Laue_measured_fraction_full 0.969
_diffrn_reflns_Laue_measured_fraction_max 0.995
_diffrn_reflns_limit_h_max 17
_diffrn_reflns_limit_h_min -17
_diffrn_reflns_limit_k_max 8
_diffrn_reflns_limit_k_min -8
_diffrn_reflns_limit_l_max 23
_diffrn_reflns_limit_l_min -17
_diffrn_reflns_number 11395
_diffrn_reflns_point_group_measured_fraction_full 0.969
_diffrn_reflns_point_group_measured_fraction_max 0.995
_diffrn_reflns_theta_full 25.242
_diffrn_reflns_theta_max 24.995
_diffrn_reflns_theta_min 2.112
_diffrn_source 'sealed tube'
_exptl_absorpt_coefficient_mu 0.090
_exptl_absorpt_correction_T_max 0.978
_exptl_absorpt_correction_T_min 0.972
_exptl_absorpt_correction_type multi-scan
_exptl_absorpt_process_details sadabs
_exptl_crystal_colour pink
_exptl_crystal_density_diffrn 1.305
_exptl_crystal_description block
_exptl_crystal_F_000 864
_exptl_crystal_size_max 0.320
_exptl_crystal_size_mid 0.280
_exptl_crystal_size_min 0.250
_refine_diff_density_max 0.209
_refine_diff_density_min -0.176
_refine_diff_density_rms 0.038
_refine_ls_extinction_coef 0.0057(12)
_refine_ls_extinction_expression Fc^*^=kFc[1+0.001xFc^2^\l^3^/sin(2\q)]^-1/4^
_refine_ls_extinction_method SHELXL
_refine_ls_goodness_of_fit_ref 0.924
_refine_ls_hydrogen_treatment mixed
_refine_ls_matrix_type full
_refine_ls_number_parameters 294
_refine_ls_number_reflns 3687
_refine_ls_number_restraints 0
_refine_ls_restrained_S_all 0.924
_refine_ls_R_factor_all 0.0816
_refine_ls_R_factor_gt 0.0444
_refine_ls_shift/su_max 0.001
_refine_ls_shift/su_mean 0.000
_refine_ls_structure_factor_coef Fsqd
_refine_ls_weighting_details 'w=1/[\s^2^(Fo^2^)+(0.0803P)^2^] where P=(Fo^2^+2Fc^2^)/3'
_refine_ls_weighting_scheme calc
_refine_ls_wR_factor_gt 0.1165
_refine_ls_wR_factor_ref 0.1359
_reflns_Friedel_coverage 0.000
_reflns_number_gt 2286
_reflns_number_total 3687
_reflns_threshold_expression 'I > 2\s(I)'
_cod_data_source_file jo8b03008_si_002.cif
_cod_data_source_block 1
_cod_original_sg_symbol_H-M 'P 21/n'
_cod_database_code 4033755
_shelx_space_group_comment
;
The symmetry employed for this shelxl refinement is uniquely defined
by the following loop, which should always be used as a source of
symmetry information in preference to the above space-group names.
They are only intended as comments.
;
_shelx_estimated_absorpt_t_min 0.972
_shelx_estimated_absorpt_t_max 0.978
_shelxl_version_number 2014-3

loop_
_space_group_symop_operation_xyz
'x, y, z'
'-x+1/2, y+1/2, -z+1/2'
'-x, -y, -z'
'x-1/2, -y-1/2, z-1/2'

loop_
_atom_site_label
_atom_site_type_symbol
_atom_site_fract_x
_atom_site_fract_y
_atom_site_fract_z
_atom_site_U_iso_or_equiv
_atom_site_adp_type
_atom_site_occupancy
_atom_site_site_symmetry_order
_atom_site_calc_flag
_atom_site_refinement_flags_posn
_atom_site_refinement_flags_adp
F1 F 1.02425(8) 0.7585(2) 0.39204(7) 0.0726(5) Uani 1 1 d . .
H2 H 0.6142(12) 0.672(2) 0.3083(11) 0.040(5) Uiso 1 1 d . .
H7 H 0.8524(13) 0.669(3) 0.1944(12) 0.054(6) Uiso 1 1 d . .
H8 H 0.9905(15) 0.678(3) 0.2655(11) 0.056(6) Uiso 1 1 d . .
N1 N 0.69236(10) 0.7793(2) 0.16496(9) 0.0382(4) Uani 1 1 d . .
N2 N 0.45002(11) 0.8214(3) 0.11178(10) 0.0482(5) Uani 1 1 d . .
N3 N 0.62087(10) 0.8226(2) 0.05632(9) 0.0469(5) Uani 1 1 d . .
H3 H 0.5729 0.8226 0.0280 0.056 Uiso 1 1 calc R U
O1 O 0.38910(9) 0.8857(2) 0.14027(8) 0.0636(5) Uani 1 1 d . .
O2 O 0.44473(10) 0.8045(3) 0.04799(9) 0.0774(6) Uani 1 1 d . .
C1 C 0.69206(12) 0.7446(2) 0.23246(10) 0.0370(5) Uani 1 1 d . .
C2 C 0.61392(13) 0.7084(3) 0.26208(12) 0.0423(5) Uani 1 1 d . .
C3 C 0.53180(13) 0.7249(3) 0.22262(11) 0.0386(5) Uani 1 1 d . .
C4 C 0.53222(12) 0.7715(3) 0.15283(10) 0.0378(5) Uani 1 1 d . .
C5 C 0.61448(13) 0.7887(3) 0.12360(10) 0.0376(5) Uani 1 1 d . .
C6 C 0.77963(13) 0.7462(3) 0.27537(11) 0.0376(5) Uani 1 1 d . .
C7 C 0.85729(13) 0.7035(3) 0.24535(12) 0.0427(5) Uani 1 1 d . .
C8 C 0.93953(15) 0.7064(3) 0.28438(13) 0.0493(6) Uani 1 1 d . .
C9 C 0.94282(13) 0.7546(3) 0.35297(12) 0.0475(6) Uani 1 1 d . .
C10 C 0.86937(15) 0.7977(3) 0.38481(12) 0.0513(6) Uani 1 1 d . .
H10 H 0.8742 0.8289 0.4316 0.062 Uiso 1 1 calc R U
C11 C 0.78754(14) 0.7935(3) 0.34518(11) 0.0456(5) Uani 1 1 d . .
H11 H 0.7366 0.8230 0.3657 0.055 Uiso 1 1 calc R U
C12 C 0.91048(17) 0.1891(3) -0.01112(18) 0.0882(10) Uani 1 1 d . .
H12A H 0.9258 0.1840 -0.0578 0.132 Uiso 1 1 calc R U
H12B H 0.8752 0.0829 -0.0024 0.132 Uiso 1 1 calc R U
H12C H 0.9639 0.1897 0.0207 0.132 Uiso 1 1 calc R U
C13 C 0.45016(13) 0.6869(3) 0.25738(11) 0.0438(5) Uani 1 1 d . .
C14 C 0.43853(15) 0.7788(4) 0.31807(12) 0.0611(7) Uani 1 1 d . .
H14 H 0.4803 0.8665 0.3354 0.073 Uiso 1 1 calc R U
C15 C 0.36619(17) 0.7430(4) 0.35353(14) 0.0761(8) Uani 1 1 d . .
H15 H 0.3591 0.8075 0.3940 0.091 Uiso 1 1 calc R U
C16 C 0.30520(17) 0.6132(4) 0.32910(15) 0.0773(8) Uani 1 1 d . .
H16 H 0.2564 0.5890 0.3529 0.093 Uiso 1 1 calc R U
C17 C 0.31578(16) 0.5187(4) 0.26963(16) 0.0744(8) Uani 1 1 d . .
H17 H 0.2746 0.4288 0.2534 0.089 Uiso 1 1 calc R U
C18 C 0.38782(14) 0.5561(3) 0.23327(13) 0.0599(6) Uani 1 1 d . .
H18 H 0.3941 0.4925 0.1924 0.072 Uiso 1 1 calc R U
C19 C 0.70498(13) 0.8593(3) 0.02888(11) 0.0485(6) Uani 1 1 d . .
H19A H 0.7404 0.9416 0.0605 0.058 Uiso 1 1 calc R U
H19B H 0.6929 0.9228 -0.0152 0.058 Uiso 1 1 calc R U
C20 C 0.75868(13) 0.6865(3) 0.01847(10) 0.0418(5) Uani 1 1 d . .
C21 C 0.72232(13) 0.5409(3) -0.02200(12) 0.0536(6) Uani 1 1 d . .
H21 H 0.6640 0.5496 -0.0428 0.064 Uiso 1 1 calc R U
C22 C 0.77112(14) 0.3837(3) -0.03186(13) 0.0605(6) Uani 1 1 d . .
H22 H 0.7451 0.2889 -0.0595 0.073 Uiso 1 1 calc R U
C23 C 0.85784(14) 0.3637(3) -0.00155(13) 0.0533(6) Uani 1 1 d . .
C24 C 0.89432(13) 0.5092(3) 0.03776(11) 0.0511(6) Uani 1 1 d . .
H24 H 0.9530 0.5011 0.0577 0.061 Uiso 1 1 calc R U
C25 C 0.84570(13) 0.6674(3) 0.04829(11) 0.0472(6) Uani 1 1 d . .
H25 H 0.8720 0.7622 0.0758 0.057 Uiso 1 1 calc R U

loop_
_atom_site_aniso_label
_atom_site_aniso_U_11
_atom_site_aniso_U_22
_atom_site_aniso_U_33
_atom_site_aniso_U_23
_atom_site_aniso_U_13
_atom_site_aniso_U_12
F1 0.0484(8) 0.0982(11) 0.0661(10) -0.0036(8) -0.0156(7) 0.0020(7)
N1 0.0381(9) 0.0410(10) 0.0354(10) -0.0001(8) 0.0035(8) 0.0045(7)
N2 0.0383(10) 0.0660(13) 0.0398(12) 0.0002(9) 0.0022(8) 0.0013(9)
N3 0.0397(10) 0.0679(12) 0.0334(10) 0.0051(9) 0.0048(8) 0.0095(8)
O1 0.0421(9) 0.0900(12) 0.0602(11) 0.0028(9) 0.0119(8) 0.0199(8)
O2 0.0509(10) 0.1428(18) 0.0365(10) -0.0075(10) -0.0041(8) 0.0081(9)
C1 0.0403(12) 0.0348(11) 0.0359(12) -0.0005(9) 0.0043(9) 0.0011(8)
C2 0.0436(12) 0.0490(13) 0.0344(13) 0.0062(10) 0.0053(10) -0.0004(9)
C3 0.0397(11) 0.0377(11) 0.0391(13) -0.0045(9) 0.0072(9) -0.0031(8)
C4 0.0346(11) 0.0423(12) 0.0361(12) -0.0044(9) 0.0029(9) 0.0035(8)
C5 0.0413(12) 0.0366(11) 0.0350(12) -0.0004(9) 0.0050(9) 0.0049(8)
C6 0.0398(11) 0.0339(11) 0.0389(12) 0.0027(9) 0.0034(9) 0.0010(8)
C7 0.0426(12) 0.0471(13) 0.0386(13) 0.0000(10) 0.0049(10) -0.0002(9)
C8 0.0384(13) 0.0540(14) 0.0557(16) 0.0010(11) 0.0059(11) 0.0015(10)
C9 0.0408(13) 0.0497(13) 0.0482(15) 0.0014(11) -0.0114(11) -0.0002(9)
C10 0.0559(14) 0.0582(14) 0.0378(13) -0.0025(11) -0.0034(11) 0.0065(11)
C11 0.0442(12) 0.0537(13) 0.0390(13) -0.0003(10) 0.0049(10) 0.0050(10)
C12 0.0677(18) 0.0586(17) 0.143(3) -0.0062(17) 0.0315(18) 0.0056(13)
C13 0.0395(11) 0.0522(13) 0.0399(13) 0.0038(10) 0.0058(9) -0.0034(10)
C14 0.0551(14) 0.0862(18) 0.0444(15) -0.0149(13) 0.0155(11) -0.0172(12)
C15 0.0629(17) 0.117(2) 0.0518(17) -0.0082(15) 0.0221(13) -0.0112(16)
C16 0.0586(16) 0.109(2) 0.0684(19) 0.0177(18) 0.0240(14) -0.0121(16)
C17 0.0539(15) 0.0784(19) 0.091(2) 0.0016(16) 0.0104(14) -0.0248(13)
C18 0.0542(14) 0.0630(15) 0.0627(17) -0.0075(12) 0.0079(12) -0.0119(12)
C19 0.0479(12) 0.0558(14) 0.0441(13) 0.0092(10) 0.0156(10) 0.0056(10)
C20 0.0402(12) 0.0534(13) 0.0339(12) 0.0086(10) 0.0127(9) 0.0023(10)
C21 0.0357(11) 0.0695(16) 0.0555(15) -0.0015(12) 0.0045(10) -0.0013(11)
C22 0.0492(14) 0.0607(15) 0.0732(18) -0.0109(13) 0.0132(12) -0.0057(12)
C23 0.0457(13) 0.0499(14) 0.0670(16) 0.0053(12) 0.0185(11) 0.0009(11)
C24 0.0366(12) 0.0657(16) 0.0513(14) 0.0108(12) 0.0067(10) 0.0057(11)
C25 0.0451(13) 0.0590(14) 0.0382(13) 0.0022(10) 0.0084(10) -0.0010(11)

loop_
_atom_type_symbol
_atom_type_description
_atom_type_scat_dispersion_real
_atom_type_scat_dispersion_imag
_atom_type_scat_source
C C 0.0033 0.0016 'International Tables Vol C Tables 4.2.6.8 and 6.1.1.4'
H H 0.0000 0.0000 'International Tables Vol C Tables 4.2.6.8 and 6.1.1.4'
F F 0.0171 0.0103 'International Tables Vol C Tables 4.2.6.8 and 6.1.1.4'
N N 0.0061 0.0033 'International Tables Vol C Tables 4.2.6.8 and 6.1.1.4'
O O 0.0106 0.0060 'International Tables Vol C Tables 4.2.6.8 and 6.1.1.4'

loop_
_geom_angle_atom_site_label_1
_geom_angle_atom_site_label_2
_geom_angle_atom_site_label_3
_geom_angle
C1 N1 C5 119.64(17)
O1 N2 O2 121.60(17)
O1 N2 C4 119.50(18)
O2 N2 C4 118.83(17)
C5 N3 C19 123.32(17)
C5 N3 H3 118.3
C19 N3 H3 118.3
N1 C1 C2 122.39(18)
N1 C1 C6 116.68(17)
C2 C1 C6 120.93(19)
C3 C2 C1 120.2(2)
C3 C2 H2 117.5(11)
C1 C2 H2 122.3(11)
C2 C3 C4 117.04(18)
C2 C3 C13 117.86(19)
C4 C3 C13 125.08(18)
C3 C4 C5 120.30(17)
C3 C4 N2 119.87(17)
C5 C4 N2 119.51(18)
N3 C5 N1 115.75(17)
N3 C5 C4 124.22(18)
N1 C5 C4 119.96(18)
C11 C6 C7 118.32(19)
C11 C6 C1 121.56(18)
C7 C6 C1 120.09(19)
C8 C7 C6 120.8(2)
C8 C7 H7 120.1(11)
C6 C7 H7 119.1(11)
C9 C8 C7 118.0(2)
C9 C8 H8 120.4(14)
C7 C8 H8 121.6(14)
F1 C9 C10 118.0(2)
F1 C9 C8 118.33(19)
C10 C9 C8 123.6(2)
C9 C10 C11 117.8(2)
C9 C10 H10 121.1
C11 C10 H10 121.1
C10 C11 C6 121.5(2)
C10 C11 H11 119.3
C6 C11 H11 119.3
C23 C12 H12A 109.5
C23 C12 H12B 109.5
H12A C12 H12B 109.5
C23 C12 H12C 109.5
H12A C12 H12C 109.5
H12B C12 H12C 109.5
C18 C13 C14 118.2(2)
C18 C13 C3 122.65(19)
C14 C13 C3 119.11(18)
C15 C14 C13 121.3(2)
C15 C14 H14 119.4
C13 C14 H14 119.4
C16 C15 C14 119.9(3)
C16 C15 H15 120.1
C14 C15 H15 120.1
C17 C16 C15 120.0(2)
C17 C16 H16 120.0
C15 C16 H16 120.0
C16 C17 C18 120.3(2)
C16 C17 H17 119.8
C18 C17 H17 119.8
C13 C18 C17 120.4(2)
C13 C18 H18 119.8
C17 C18 H18 119.8
N3 C19 C20 113.66(17)
N3 C19 H19A 108.8
C20 C19 H19A 108.8
N3 C19 H19B 108.8
C20 C19 H19B 108.8
H19A C19 H19B 107.7
C25 C20 C21 117.32(19)
C25 C20 C19 121.67(19)
C21 C20 C19 121.01(19)
C22 C21 C20 121.2(2)
C22 C21 H21 119.4
C20 C21 H21 119.4
C21 C22 C23 121.6(2)
C21 C22 H22 119.2
C23 C22 H22 119.2
C24 C23 C22 117.2(2)
C24 C23 C12 121.3(2)
C22 C23 C12 121.4(2)
C23 C24 C25 121.6(2)
C23 C24 H24 119.2
C25 C24 H24 119.2
C24 C25 C20 121.0(2)
C24 C25 H25 119.5
C20 C25 H25 119.5

loop_
_geom_bond_atom_site_label_1
_geom_bond_atom_site_label_2
_geom_bond_distance
F1 C9 1.372(2)
N1 C1 1.334(2)
N1 C5 1.350(2)
N2 O1 1.218(2)
N2 O2 1.237(2)
N2 C4 1.445(3)
N3 C5 1.342(2)
N3 C19 1.457(2)
N3 H3 0.8600
C1 C2 1.395(3)
C1 C6 1.483(3)
C2 C3 1.389(3)
C2 H2 0.93(2)
C3 C4 1.396(3)
C3 C13 1.496(3)
C4 C5 1.428(3)
C6 C11 1.389(3)
C6 C7 1.402(3)
C7 C8 1.382(3)
C7 H7 1.01(2)
C8 C9 1.371(3)
C8 H8 0.91(2)
C9 C10 1.366(3)
C10 C11 1.382(3)
C10 H10 0.9300
C11 H11 0.9300
C12 C23 1.513(3)
C12 H12A 0.9600
C12 H12B 0.9600
C12 H12C 0.9600
C13 C18 1.379(3)
C13 C14 1.380(3)
C14 C15 1.380(3)
C14 H14 0.9300
C15 C16 1.362(4)
C15 H15 0.9300
C16 C17 1.365(4)
C16 H16 0.9300
C17 C18 1.389(3)
C17 H17 0.9300
C18 H18 0.9300
C19 C20 1.515(3)
C19 H19A 0.9700
C19 H19B 0.9700
C20 C25 1.384(3)
C20 C21 1.388(3)
C21 C22 1.379(3)
C21 H21 0.9300
C22 C23 1.383(3)
C22 H22 0.9300
C23 C24 1.377(3)
C24 C25 1.386(3)
C24 H24 0.9300
C25 H25 0.9300

loop_
_geom_torsion_atom_site_label_1
_geom_torsion_atom_site_label_2
_geom_torsion_atom_site_label_3
_geom_torsion_atom_site_label_4
_geom_torsion
C5 N1 C1 C2 3.1(3)
C5 N1 C1 C6 -176.86(16)
N1 C1 C2 C3 -6.1(3)
C6 C1 C2 C3 173.82(17)
C1 C2 C3 C4 2.3(3)
C1 C2 C3 C13 -179.18(18)
C2 C3 C4 C5 4.0(3)
C13 C3 C4 C5 -174.41(18)
C2 C3 C4 N2 -169.53(18)
C13 C3 C4 N2 12.1(3)
O1 N2 C4 C3 25.8(3)
O2 N2 C4 C3 -157.0(2)
O1 N2 C4 C5 -147.72(19)
O2 N2 C4 C5 29.4(3)
C19 N3 C5 N1 -3.8(3)
C19 N3 C5 C4 173.19(18)
C1 N1 C5 N3 -179.44(17)
C1 N1 C5 C4 3.4(3)
C3 C4 C5 N3 176.08(18)
N2 C4 C5 N3 -10.4(3)
C3 C4 C5 N1 -7.0(3)
N2 C4 C5 N1 166.49(17)
N1 C1 C6 C11 151.11(19)
C2 C1 C6 C11 -28.8(3)
N1 C1 C6 C7 -27.4(3)
C2 C1 C6 C7 152.68(19)
C11 C6 C7 C8 0.7(3)
C1 C6 C7 C8 179.24(18)
C6 C7 C8 C9 -0.9(3)
C7 C8 C9 F1 -179.77(18)
C7 C8 C9 C10 0.8(3)
F1 C9 C10 C11 -179.97(18)
C8 C9 C10 C11 -0.5(3)
C9 C10 C11 C6 0.3(3)
C7 C6 C11 C10 -0.5(3)
C1 C6 C11 C10 -178.96(18)
C2 C3 C13 C18 -123.5(2)
C4 C3 C13 C18 54.8(3)
C2 C3 C13 C14 52.9(3)
C4 C3 C13 C14 -128.7(2)
C18 C13 C14 C15 -0.7(4)
C3 C13 C14 C15 -177.4(2)
C13 C14 C15 C16 0.8(4)
C14 C15 C16 C17 0.0(4)
C15 C16 C17 C18 -1.0(4)
C14 C13 C18 C17 -0.2(3)
C3 C13 C18 C17 176.3(2)
C16 C17 C18 C13 1.0(4)
C5 N3 C19 C20 79.2(2)
N3 C19 C20 C25 -124.9(2)
N3 C19 C20 C21 55.5(3)
C25 C20 C21 C22 0.1(3)
C19 C20 C21 C22 179.7(2)
C20 C21 C22 C23 0.5(4)
C21 C22 C23 C24 -1.4(3)
C21 C22 C23 C12 178.6(2)
C22 C23 C24 C25 1.8(3)
C12 C23 C24 C25 -178.2(2)
C23 C24 C25 C20 -1.2(3)
C21 C20 C25 C24 0.2(3)
C19 C20 C25 C24 -179.36(18)
